data_7114394
loop_
_publ_author_name
'Graham, Shelley R.'
'Ferrence, Gregory M.'
'Lash, Timothy D.'

_publ_section_title
;
 Organometallic chemistry of carbaporphyrinoids: synthesis and
 characterization of nickel(ii) and palladium(ii) azuliporphyrinsPart 20
 of the series &#x2018;Conjugated Macrocycles Related to the
 Porphyrins&#x2019;. Part 19: S. R. Graham, D. A. Colby and T. D. Lash,
 Angew. Chem., 2002, in press.
;
_journal_issue 8
_journal_name_full 'Chemical Communications'
_journal_page_first 894
_journal_paper_doi 10.1039/b200131b
_journal_year 2002
_chemical_compound_source 'Lash Laboratory'
_chemical_formula_moiety 'C44 H35 N3 Ni1'
_chemical_formula_structural 'C44 H35 N3 Ni1'
_chemical_formula_sum 'C44 H35 N3 Ni'
_chemical_formula_weight 664.46
_chemical_melting_point_gt 573
_chemical_name_systematic
;
8,17-diethyl-7,18-dimethyl-12,13-diphenylazuliporphyrinnickel(II) 
;
_space_group_IT_number 14
_symmetry_cell_setting monoclinic
_symmetry_Int_Tables_number 14
_symmetry_space_group_name_Hall '-P 2yn'
_symmetry_space_group_name_H-M 'P 1 21/n 1'
_atom_sites_solution_hydrogens geom
_atom_sites_solution_primary direct
_atom_sites_solution_secondary difmap
_audit_creation_date 2001-06-11T21:10:21-00:00
_audit_creation_method 'WinGX routine CIF_UPDATE'
_cell_angle_alpha 90
_cell_angle_beta 96.166(2)
_cell_angle_gamma 90
_cell_formula_units_Z 4
_cell_length_a 31.028(2)
_cell_length_b 8.8409(6)
_cell_length_c 11.7434(8)
_cell_measurement_reflns_used 6648
_cell_measurement_temperature 193(2)
_cell_measurement_theta_max 26.383
_cell_measurement_theta_min 2.396
_cell_measurement_wavelength 0.71073
_cell_volume 3202.8(4)
_computing_cell_refinement 'Brucker SMART (Brucker Analyt. Sys., 1997)'
_computing_data_collection 'Brucker SMART (Brucker Analyt. Sys., 1997)'
_computing_data_reduction 'Brucker SAINT (Brucker Analyt. Sys., 1997)'
_computing_molecular_graphics 'Ortep-3 for Windows (Farrugia, 1997)'
_computing_publication_material 'WinGX publication routines (Farrugia, 1999)'
_computing_structure_refinement 'SHELXL-97 (Sheldrick, 1997)'
_computing_structure_solution 'SIR-92 (Altomare, G., et.al, 1993)'
_diffrn_ambient_temperature 193(2)
_diffrn_measured_fraction_theta_full 0.993
_diffrn_measured_fraction_theta_max 0.993
_diffrn_orient_matrix_type X=UB
_diffrn_orient_matrix_UB_11 0.0027586
_diffrn_orient_matrix_UB_12 -0.1100194
_diffrn_orient_matrix_UB_13 -0.0176115
_diffrn_orient_matrix_UB_21 0.0012010
_diffrn_orient_matrix_UB_22 -0.0241557
_diffrn_orient_matrix_UB_23 0.0834709
_diffrn_orient_matrix_UB_31 -0.0322761
_diffrn_orient_matrix_UB_32 -0.0103019
_diffrn_orient_matrix_UB_33 -0.0076387
_diffrn_radiation_monochromator graphite
_diffrn_radiation_probe x-ray
_diffrn_radiation_type MoK\a
_diffrn_radiation_wavelength 0.71073
_diffrn_reflns_av_R_equivalents 0.0526
_diffrn_reflns_av_unetI/netI 0.0674
_diffrn_reflns_limit_h_max 38
_diffrn_reflns_limit_h_min -38
_diffrn_reflns_limit_k_max 10
_diffrn_reflns_limit_k_min -11
_diffrn_reflns_limit_l_max 14
_diffrn_reflns_limit_l_min -13
_diffrn_reflns_number 14860
_diffrn_reflns_theta_full 26.41
_diffrn_reflns_theta_max 26.41
_diffrn_reflns_theta_min 1.8
_exptl_absorpt_coefficient_mu 0.644
_exptl_absorpt_correction_type SADABS
_exptl_crystal_colour 'dark green'
_exptl_crystal_density_diffrn 1.378
_exptl_crystal_density_method 'not measured'
_exptl_crystal_description rod
_exptl_crystal_F_000 1392
_exptl_crystal_preparation 'diffusion of hexanes into CH2Cl2'
_exptl_crystal_size_max 0.6
_exptl_crystal_size_mid 0.05
_exptl_crystal_size_min 0.05
_refine_diff_density_max 0.746
_refine_diff_density_min -0.502
_refine_diff_density_rms 0.072
_refine_ls_extinction_method none
_refine_ls_goodness_of_fit_ref 1.009
_refine_ls_hydrogen_treatment mixed
_refine_ls_matrix_type full
_refine_ls_number_parameters 433
_refine_ls_number_reflns 6534
_refine_ls_number_restraints 0
_refine_ls_restrained_S_all 1.009
_refine_ls_R_factor_all 0.082
_refine_ls_R_factor_gt 0.0519
_refine_ls_shift/su_max 0.006
_refine_ls_shift/su_mean 0.001
_refine_ls_structure_factor_coef Fsqd
_refine_ls_weighting_details 'calc w=1/[\s^2^(Fo^2^)+(0.0687P)^2^+0.2780P] where P=(Fo^2^+2Fc^2^)/3'
_refine_ls_weighting_scheme calc
_refine_ls_wR_factor_gt 0.1161
_refine_ls_wR_factor_ref 0.1286
_reflns_number_gt 4718
_reflns_number_total 6534
_reflns_threshold_expression >2sigma(I)
_cod_data_source_file b200131b.txt
_cod_data_source_block isu0104
_cod_depositor_comments
;
The following automatic conversions were performed:

'_chemical_melting_point' tag was changed to
'_chemical_melting_point_gt' since the value was specified 'more
than' ('>') a certain temperature. The value '>573 K' was changed to
'573' - it should be numeric and without a unit designator.

Automatic conversion script
Id: cif_fix_values 2281 2013-09-26 08:29:07Z andrius 
;
_cod_original_sg_symbol_H-M 'P 21/n'
_cod_database_code 7114394

loop_
_symmetry_equiv_pos_as_xyz
'x, y, z'
'-x+1/2, y+1/2, -z+1/2'
'-x, -y, -z'
'x-1/2, -y-1/2, z-1/2'

loop_
_atom_site_label
_atom_site_type_symbol
_atom_site_fract_x
_atom_site_fract_y
_atom_site_fract_z
_atom_site_U_iso_or_equiv
_atom_site_adp_type
_atom_site_occupancy
_atom_site_symmetry_multiplicity
_atom_site_calc_flag
_atom_site_refinement_flags
Ni1 Ni 0.933683(12) 0.17698(4) 0.55630(3) 0.01878(12) Uani 1 1 d .
N22 N 0.93409(8) 0.0832(3) 0.4076(2) 0.0203(5) Uani 1 1 d .
N24 N 0.93129(8) 0.2817(3) 0.6995(2) 0.0204(5) Uani 1 1 d .
N23 N 0.87745(7) 0.0824(3) 0.5733(2) 0.0198(5) Uani 1 1 d .
C1 C 1.00985(9) 0.3795(3) 0.6107(2) 0.0204(6) Uani 1 1 d .
C2 C 1.05158(9) 0.4134(3) 0.5733(2) 0.0221(6) Uani 1 1 d .
C2A C 1.07858(10) 0.5311(4) 0.6138(3) 0.0260(7) Uani 1 1 d .
H2A H 1.0681 0.5927 0.6688 0.031 Uiso 1 1 calc R
C2B C 1.11913(10) 0.5693(4) 0.5833(3) 0.0298(7) Uani 1 1 d .
H2B H 1.1322 0.6528 0.6208 0.036 Uiso 1 1 calc R
C2C C 1.14266(10) 0.4996(4) 0.5046(3) 0.0346(8) Uani 1 1 d .
H2C H 1.1701 0.5397 0.4996 0.042 Uiso 1 1 calc R
C3 C 1.05769(9) 0.3082(3) 0.4833(3) 0.0232(6) Uani 1 1 d .
C3A C 1.09362(10) 0.2942(3) 0.4219(3) 0.0277(7) Uani 1 1 d .
H3A H 1.092 0.2181 0.3669 0.033 Uiso 1 1 calc R
C3B C 1.13143(10) 0.3792(4) 0.4323(3) 0.0342(8) Uani 1 1 d .
H3B H 1.152 0.3515 0.3841 0.041 Uiso 1 1 calc R
C4 C 1.01872(10) 0.2207(3) 0.4641(3) 0.0226(6) Uani 1 1 d .
C5 C 1.00932(10) 0.1240(3) 0.3707(3) 0.0231(7) Uani 1 1 d .
H5 H 1.0314 0.0979 0.3268 0.028 Uiso 1 1 calc R
C6 C 0.96862(10) 0.0661(3) 0.3417(2) 0.0224(6) Uani 1 1 d .
C7 C 0.95514(10) -0.0128(3) 0.2373(3) 0.0257(7) Uani 1 1 d .
C7A C 0.98438(11) -0.0530(4) 0.1473(3) 0.0357(8) Uani 1 1 d .
H7A1 H 1.0133 -0.0191 0.1714 0.043 Uiso 1 1 calc R
H7A2 H 0.974 -0.0048 0.0763 0.043 Uiso 1 1 calc R
H7A3 H 0.9844 -0.1607 0.1368 0.043 Uiso 1 1 calc R
C8 C 0.91198(10) -0.0401(3) 0.2362(3) 0.0244(7) Uani 1 1 d .
C8A C 0.88206(11) -0.1202(4) 0.1476(3) 0.0298(7) Uani 1 1 d .
H8A1 H 0.8934 -0.1122 0.0741 0.036 Uiso 1 1 calc R
H8A2 H 0.854 -0.0709 0.1411 0.036 Uiso 1 1 calc R
C8B C 0.87640(13) -0.2862(4) 0.1761(3) 0.0426(9) Uani 1 1 d .
H8B1 H 0.857 -0.3327 0.117 0.051 Uiso 1 1 calc R
H8B2 H 0.8646 -0.2947 0.248 0.051 Uiso 1 1 calc R
H8B3 H 0.904 -0.336 0.1811 0.051 Uiso 1 1 calc R
C9 C 0.89962(9) 0.0160(3) 0.3442(2) 0.0204(6) Uani 1 1 d .
C10 C 0.85909(10) -0.0083(3) 0.3798(2) 0.0219(6) Uani 1 1 d .
H10 H 0.8371 -0.0433 0.3262 0.026 Uiso 1 1 calc R
C11 C 0.84949(9) 0.0164(3) 0.4897(3) 0.0216(6) Uani 1 1 d .
C12 C 0.81158(9) -0.0432(3) 0.5368(3) 0.0221(6) Uani 1 1 d .
C12A C 0.77449(9) -0.1143(4) 0.4671(3) 0.0230(6) Uani 1 1 d .
C12B C 0.75496(10) -0.0405(4) 0.3708(3) 0.0309(7) Uani 1 1 d .
H12B H 0.765 0.0541 0.3515 0.037 Uiso 1 1 calc R
C12C C 0.72061(11) -0.1058(4) 0.3028(3) 0.0379(9) Uani 1 1 d .
H12C H 0.7081 -0.0556 0.2379 0.045 Uiso 1 1 calc R
C12D C 0.70493(11) -0.2454(4) 0.3315(3) 0.0397(9) Uani 1 1 d .
H12D H 0.6818 -0.2893 0.2862 0.048 Uiso 1 1 calc R
C12E C 0.72379(11) -0.3193(4) 0.4276(3) 0.0362(8) Uani 1 1 d .
H12E H 0.7134 -0.4134 0.4471 0.043 Uiso 1 1 calc R
C12F C 0.75807(10) -0.2541(4) 0.4949(3) 0.0295(7) Uani 1 1 d .
H12F H 0.7703 -0.3046 0.5599 0.035 Uiso 1 1 calc R
C13 C 0.81841(9) -0.0216(3) 0.6529(3) 0.0230(6) Uani 1 1 d .
C13A C 0.79159(10) -0.0722(3) 0.7417(3) 0.0246(7) Uani 1 1 d .
C13B C 0.74648(10) -0.0565(4) 0.7275(3) 0.0279(7) Uani 1 1 d .
H13B H 0.7331 -0.0074 0.6631 0.033 Uiso 1 1 calc R
C13C C 0.72159(11) -0.1135(4) 0.8082(3) 0.0329(8) Uani 1 1 d .
H13C H 0.6916 -0.1028 0.7976 0.039 Uiso 1 1 calc R
C13D C 0.74089(11) -0.1862(4) 0.9049(3) 0.0350(8) Uani 1 1 d .
H13D H 0.724 -0.2253 0.9587 0.042 Uiso 1 1 calc R
C13E C 0.78534(12) -0.2003(4) 0.9208(3) 0.0361(8) Uani 1 1 d .
H13E H 0.7985 -0.2473 0.9864 0.043 Uiso 1 1 calc R
C13F C 0.81060(11) -0.1453(4) 0.8402(3) 0.0309(8) Uani 1 1 d .
H13F H 0.8405 -0.1569 0.8515 0.037 Uiso 1 1 calc R
C14 C 0.85825(9) 0.0654(3) 0.6730(3) 0.0211(6) Uani 1 1 d .
C15 C 0.87083(9) 0.1454(3) 0.7711(3) 0.0230(7) Uani 1 1 d .
H15 H 0.8575 0.1231 0.8364 0.028 Uiso 1 1 calc R
C16 C 0.90217(9) 0.2573(3) 0.7785(2) 0.0230(6) Uani 1 1 d .
C17 C 0.90679(10) 0.3715(4) 0.8672(3) 0.0256(7) Uani 1 1 d .
C17A C 0.88095(11) 0.3792(4) 0.9682(3) 0.0333(8) Uani 1 1 d .
H17A H 0.876 0.4843 0.9865 0.04 Uiso 1 1 calc R
H17B H 0.8529 0.3321 0.948 0.04 Uiso 1 1 calc R
C17B C 0.90336(14) 0.3018(6) 1.0716(3) 0.0622(13) Uani 1 1 d .
H17C H 0.8858 0.3091 1.1338 0.075 Uiso 1 1 calc R
H17D H 0.9308 0.3495 1.0929 0.075 Uiso 1 1 calc R
H17E H 0.9079 0.1972 1.0543 0.075 Uiso 1 1 calc R
C18 C 0.93880(10) 0.4660(3) 0.8423(3) 0.0261(7) Uani 1 1 d .
C18A C 0.95453(12) 0.6078(4) 0.9039(3) 0.0367(8) Uani 1 1 d .
H18A H 0.9776 0.6512 0.8664 0.044 Uiso 1 1 calc R
H18B H 0.9649 0.5838 0.9817 0.044 Uiso 1 1 calc R
H18C H 0.9311 0.6789 0.9028 0.044 Uiso 1 1 calc R
C19 C 0.95523(9) 0.4070(3) 0.7410(2) 0.0216(6) Uani 1 1 d .
C20 C 0.99264(9) 0.4548(3) 0.6990(2) 0.0223(6) Uani 1 1 d .
H20 H 1.0068 0.5401 0.7307 0.027 Uiso 1 1 calc R
C21 C 0.98929(9) 0.2607(3) 0.5444(2) 0.0205(6) Uani 1 1 d .

loop_
_atom_site_aniso_label
_atom_site_aniso_U_11
_atom_site_aniso_U_22
_atom_site_aniso_U_33
_atom_site_aniso_U_23
_atom_site_aniso_U_13
_atom_site_aniso_U_12
Ni1 0.0188(2) 0.0206(2) 0.0164(2) -0.00103(16) -0.00055(14) -0.00185(16)
N22 0.0200(13) 0.0216(13) 0.0186(13) -0.0018(10) -0.0005(10) -0.0020(10)
N24 0.0214(13) 0.0219(13) 0.0174(13) -0.0013(10) 0.0002(10) -0.0031(10)
N23 0.0209(13) 0.0218(13) 0.0164(12) -0.0027(10) 0.0003(10) -0.0041(10)
C1 0.0198(15) 0.0218(15) 0.0182(15) 0.0045(12) -0.0041(12) -0.0001(12)
C2 0.0199(15) 0.0274(16) 0.0175(15) 0.0070(13) -0.0044(12) 0.0017(12)
C2A 0.0264(17) 0.0258(16) 0.0243(17) 0.0031(13) -0.0036(13) -0.0019(13)
C2B 0.0253(17) 0.0289(17) 0.0334(18) 0.0044(15) -0.0046(14) -0.0063(13)
C2C 0.0216(17) 0.037(2) 0.045(2) 0.0071(17) 0.0018(15) -0.0054(14)
C3 0.0197(15) 0.0219(15) 0.0270(16) 0.0069(13) -0.0020(12) 0.0041(12)
C3A 0.0209(16) 0.0269(17) 0.0354(19) 0.0008(14) 0.0031(14) 0.0023(13)
C3B 0.0198(16) 0.0396(19) 0.043(2) 0.0022(17) 0.0046(15) 0.0043(14)
C4 0.0224(15) 0.0214(15) 0.0232(16) 0.0044(12) -0.0020(13) 0.0036(12)
C5 0.0223(16) 0.0227(15) 0.0245(16) 0.0028(13) 0.0040(13) 0.0035(12)
C6 0.0283(16) 0.0205(15) 0.0184(15) 0.0025(12) 0.0027(13) 0.0033(12)
C7 0.0297(17) 0.0268(16) 0.0205(16) 0.0000(13) 0.0017(13) 0.0029(13)
C7A 0.0354(19) 0.043(2) 0.0290(19) -0.0072(16) 0.0050(15) 0.0040(16)
C8 0.0309(17) 0.0241(16) 0.0173(15) -0.0006(13) -0.0025(13) 0.0008(13)
C8A 0.0342(18) 0.0353(18) 0.0187(16) -0.0061(14) -0.0029(14) 0.0029(15)
C8B 0.049(2) 0.034(2) 0.040(2) -0.0110(17) -0.0147(18) -0.0002(17)
C9 0.0234(16) 0.0195(14) 0.0172(15) -0.0004(12) -0.0029(12) 0.0034(12)
C10 0.0239(16) 0.0224(15) 0.0175(15) -0.0011(12) -0.0073(12) -0.0019(12)
C11 0.0207(15) 0.0217(15) 0.0214(15) -0.0011(12) -0.0021(12) -0.0011(12)
C12 0.0204(15) 0.0214(15) 0.0240(16) -0.0008(13) 0.0008(12) -0.0006(12)
C12A 0.0173(15) 0.0300(16) 0.0215(16) -0.0039(13) 0.0006(12) -0.0023(12)
C12B 0.0261(17) 0.0351(18) 0.0302(18) 0.0015(15) -0.0031(14) -0.0046(14)
C12C 0.0264(18) 0.055(2) 0.0298(19) -0.0020(17) -0.0098(15) 0.0022(17)
C12D 0.0252(18) 0.048(2) 0.044(2) -0.0188(19) -0.0080(16) -0.0062(16)
C12E 0.0278(18) 0.0313(18) 0.049(2) -0.0036(17) 0.0000(16) -0.0071(15)
C12F 0.0236(16) 0.0305(17) 0.0336(19) -0.0005(15) -0.0008(14) -0.0018(14)
C13 0.0190(15) 0.0261(16) 0.0238(16) -0.0003(13) 0.0013(12) 0.0007(12)
C13A 0.0256(16) 0.0245(16) 0.0231(16) -0.0047(13) 0.0003(13) -0.0056(13)
C13B 0.0280(17) 0.0282(17) 0.0277(18) -0.0031(14) 0.0047(14) -0.0018(14)
C13C 0.0277(18) 0.0327(18) 0.039(2) -0.0063(16) 0.0068(16) -0.0053(14)
C13D 0.043(2) 0.0306(18) 0.034(2) -0.0010(16) 0.0162(16) -0.0101(16)
C13E 0.047(2) 0.0337(19) 0.0277(18) 0.0041(15) 0.0031(16) -0.0013(16)
C13F 0.0262(17) 0.0361(19) 0.0296(18) -0.0003(15) -0.0004(14) -0.0029(14)
C14 0.0184(15) 0.0223(15) 0.0222(16) 0.0023(13) -0.0001(12) 0.0004(12)
C15 0.0218(16) 0.0263(16) 0.0214(16) 0.0005(13) 0.0039(13) -0.0027(12)
C16 0.0234(16) 0.0286(16) 0.0164(15) 0.0004(13) -0.0008(12) 0.0003(13)
C17 0.0259(16) 0.0307(17) 0.0199(16) -0.0046(13) 0.0011(13) -0.0004(13)
C17A 0.0392(19) 0.0373(18) 0.0245(18) -0.0126(15) 0.0081(15) -0.0084(15)
C17B 0.055(3) 0.101(4) 0.032(2) 0.008(2) 0.012(2) -0.008(3)
C18 0.0333(18) 0.0230(16) 0.0216(16) -0.0035(13) 0.0004(13) -0.0024(13)
C18A 0.045(2) 0.0326(18) 0.033(2) -0.0130(16) 0.0063(17) -0.0099(16)
C19 0.0227(15) 0.0214(15) 0.0197(15) 0.0000(12) -0.0023(12) -0.0005(12)
C20 0.0254(16) 0.0193(15) 0.0209(16) -0.0016(12) -0.0036(13) -0.0053(12)
C21 0.0172(14) 0.0231(15) 0.0206(15) 0.0040(13) -0.0016(12) -0.0011(12)

loop_
_atom_type_symbol
_atom_type_description
_atom_type_scat_dispersion_real
_atom_type_scat_dispersion_imag
_atom_type_scat_source
C C 0.0033 0.0016 'International Tables Vol C Tables 4.2.6.8 and 6.1.1.4'
H H 0 0 'International Tables Vol C Tables 4.2.6.8 and 6.1.1.4'
N N 0.0061 0.0033 'International Tables Vol C Tables 4.2.6.8 and 6.1.1.4'
Ni Ni 0.3393 1.1124 'International Tables Vol C Tables 4.2.6.8 and 6.1.1.4'

loop_
_geom_angle_atom_site_label_1
_geom_angle_atom_site_label_2
_geom_angle_atom_site_label_3
_geom_angle
C21 Ni1 N24 89.85(11)
C21 Ni1 N22 90.38(11)
N24 Ni1 N22 176.19(10)
C21 Ni1 N23 177.21(11)
N24 Ni1 N23 89.89(10)
N22 Ni1 N23 90.06(10)
C9 N22 C6 104.7(2)
C9 N22 Ni1 126.53(19)
C6 N22 Ni1 128.81(19)
C16 N24 C19 104.6(2)
C16 N24 Ni1 126.92(19)
C19 N24 Ni1 128.18(19)
C11 N23 C14 105.3(2)
C11 N23 Ni1 127.63(19)
C14 N23 Ni1 127.04(19)
C20 C1 C21 125.4(3)
C20 C1 C2 123.9(3)
C21 C1 C2 110.6(3)
C2A C2 C3 128.0(3)
C2A C2 C1 125.5(3)
C3 C2 C1 106.5(3)
C2B C2A C2 128.7(3)
C2B C2A H2A 115.6
C2 C2A H2A 115.6
C2C C2B C2A 128.5(3)
C2C C2B H2B 115.7
C2A C2B H2B 115.7
C2B C2C C3B 129.6(3)
C2B C2C H2C 115.2
C3B C2C H2C 115.2
C3A C3 C4 125.3(3)
C3A C3 C2 127.8(3)
C4 C3 C2 106.8(3)
C3B C3A C3 128.4(3)
C3B C3A H3A 115.8
C3 C3A H3A 115.8
C3A C3B C2C 128.8(3)
C3A C3B H3B 115.6
C2C C3B H3B 115.6
C5 C4 C21 125.2(3)
C5 C4 C3 123.7(3)
C21 C4 C3 110.6(3)
C6 C5 C4 122.2(3)
C6 C5 H5 118.9
C4 C5 H5 118.9
C5 C6 N22 124.3(3)
C5 C6 C7 124.8(3)
N22 C6 C7 110.8(3)
C8 C7 C6 106.9(3)
C8 C7 C7A 128.2(3)
C6 C7 C7A 124.9(3)
C7 C7A H7A1 109.5
C7 C7A H7A2 109.5
H7A1 C7A H7A2 109.5
C7 C7A H7A3 109.5
H7A1 C7A H7A3 109.5
H7A2 C7A H7A3 109.5
C7 C8 C9 106.5(3)
C7 C8 C8A 128.9(3)
C9 C8 C8A 124.6(3)
C8 C8A C8B 112.4(3)
C8 C8A H8A1 109.1
C8B C8A H8A1 109.1
C8 C8A H8A2 109.1
C8B C8A H8A2 109.1
H8A1 C8A H8A2 107.8
C8A C8B H8B1 109.5
C8A C8B H8B2 109.5
H8B1 C8B H8B2 109.5
C8A C8B H8B3 109.5
H8B1 C8B H8B3 109.5
H8B2 C8B H8B3 109.5
N22 C9 C10 125.8(3)
N22 C9 C8 111.0(2)
C10 C9 C8 123.0(3)
C11 C10 C9 123.7(3)
C11 C10 H10 118.1
C9 C10 H10 118.1
N23 C11 C10 123.8(3)
N23 C11 C12 111.0(2)
C10 C11 C12 124.6(3)
C13 C12 C11 106.5(3)
C13 C12 C12A 129.6(3)
C11 C12 C12A 123.9(3)
C12B C12A C12F 118.1(3)
C12B C12A C12 119.8(3)
C12F C12A C12 122.1(3)
C12C C12B C12A 121.0(3)
C12C C12B H12B 119.5
C12A C12B H12B 119.5
C12D C12C C12B 120.0(3)
C12D C12C H12C 120
C12B C12C H12C 120
C12E C12D C12C 119.5(3)
C12E C12D H12D 120.2
C12C C12D H12D 120.2
C12D C12E C12F 120.3(3)
C12D C12E H12E 119.9
C12F C12E H12E 119.9
C12E C12F C12A 121.1(3)
C12E C12F H12F 119.5
C12A C12F H12F 119.5
C12 C13 C14 105.8(3)
C12 C13 C13A 128.6(3)
C14 C13 C13A 125.6(3)
C13B C13A C13F 118.1(3)
C13B C13A C13 121.4(3)
C13F C13A C13 120.4(3)
C13C C13B C13A 120.6(3)
C13C C13B H13B 119.7
C13A C13B H13B 119.7
C13B C13C C13D 120.5(3)
C13B C13C H13C 119.7
C13D C13C H13C 119.7
C13E C13D C13C 119.4(3)
C13E C13D H13D 120.3
C13C C13D H13D 120.3
C13D C13E C13F 120.6(3)
C13D C13E H13E 119.7
C13F C13E H13E 119.7
C13E C13F C13A 120.7(3)
C13E C13F H13F 119.7
C13A C13F H13F 119.7
C15 C14 N23 123.2(3)
C15 C14 C13 124.7(3)
N23 C14 C13 110.9(3)
C14 C15 C16 123.8(3)
C14 C15 H15 118.1
C16 C15 H15 118.1
N24 C16 C15 125.2(3)
N24 C16 C17 110.7(3)
C15 C16 C17 124.0(3)
C18 C17 C16 107.1(3)
C18 C17 C17A 127.5(3)
C16 C17 C17A 125.4(3)
C17B C17A C17 112.2(3)
C17B C17A H17A 109.2
C17 C17A H17A 109.2
C17B C17A H17B 109.2
C17 C17A H17B 109.2
H17A C17A H17B 107.9
C17A C17B H17C 109.5
C17A C17B H17D 109.5
H17C C17B H17D 109.5
C17A C17B H17E 109.5
H17C C17B H17E 109.5
H17D C17B H17E 109.5
C17 C18 C19 106.7(3)
C17 C18 C18A 128.2(3)
C19 C18 C18A 125.0(3)
C18 C18A H18A 109.5
C18 C18A H18B 109.5
H18A C18A H18B 109.5
C18 C18A H18C 109.5
H18A C18A H18C 109.5
H18B C18A H18C 109.5
C20 C19 N24 123.9(3)
C20 C19 C18 124.9(3)
N24 C19 C18 110.7(2)
C19 C20 C1 121.9(3)
C19 C20 H20 119.1
C1 C20 H20 119.1
C1 C21 C4 105.3(2)
C1 C21 Ni1 127.5(2)
C4 C21 Ni1 127.2(2)

loop_
_geom_bond_atom_site_label_1
_geom_bond_atom_site_label_2
_geom_bond_distance
Ni1 C21 1.896(3)
Ni1 N24 1.928(2)
Ni1 N22 1.934(2)
Ni1 N23 1.964(2)
N22 C9 1.371(4)
N22 C6 1.396(4)
N24 C16 1.380(4)
N24 C19 1.392(4)
N23 C11 1.369(4)
N23 C14 1.378(4)
C1 C20 1.387(4)
C1 C21 1.417(4)
C1 C2 1.443(4)
C2 C2A 1.388(4)
C2 C3 1.436(4)
C2A C2B 1.386(4)
C2A H2A 0.93
C2B C2C 1.383(5)
C2B H2B 0.93
C2C C3B 1.383(5)
C2C H2C 0.93
C3 C3A 1.397(4)
C3 C4 1.432(4)
C3A C3B 1.388(4)
C3A H3A 0.93
C3B H3B 0.93
C4 C5 1.397(4)
C4 C21 1.426(4)
C5 C6 1.371(4)
C5 H5 0.93
C6 C7 1.434(4)
C7 C8 1.359(4)
C7 C7A 1.507(4)
C7A H7A1 0.96
C7A H7A2 0.96
C7A H7A3 0.96
C8 C9 1.451(4)
C8 C8A 1.496(4)
C8A C8B 1.520(5)
C8A H8A1 0.97
C8A H8A2 0.97
C8B H8B1 0.96
C8B H8B2 0.96
C8B H8B3 0.96
C9 C10 1.384(4)
C10 C11 1.373(4)
C10 H10 0.93
C11 C12 1.451(4)
C12 C13 1.371(4)
C12 C12A 1.479(4)
C12A C12B 1.387(4)
C12A C12F 1.388(4)
C12B C12C 1.387(5)
C12B H12B 0.93
C12C C12D 1.381(5)
C12C H12C 0.93
C12D C12E 1.379(5)
C12D H12D 0.93
C12E C12F 1.381(5)
C12E H12E 0.93
C12F H12F 0.93
C13 C14 1.454(4)
C13 C13A 1.471(4)
C13A C13B 1.399(4)
C13A C13F 1.399(4)
C13B C13C 1.381(4)
C13B H13B 0.93
C13C C13D 1.384(5)
C13C H13C 0.93
C13D C13E 1.377(5)
C13D H13D 0.93
C13E C13F 1.381(5)
C13E H13E 0.93
C13F H13F 0.93
C14 C15 1.372(4)
C15 C16 1.383(4)
C15 H15 0.93
C16 C17 1.447(4)
C17 C18 1.354(4)
C17 C17A 1.502(4)
C17A C17B 1.498(5)
C17A H17A 0.97
C17A H17B 0.97
C17B H17C 0.96
C17B H17D 0.96
C17B H17E 0.96
C18 C19 1.442(4)
C18 C18A 1.502(4)
C18A H18A 0.96
C18A H18B 0.96
C18A H18C 0.96
C19 C20 1.375(4)
C20 H20 0.93
